data_7134887
loop_
_publ_author_name
'Ding, Yi'
'Tang, Yongheng'
'Nazish, Mohd'
'Ruth, Paul Niklas'
'Wachendorf, Sophia Luisa'
'Herbst-Irmer, Regine'
'Stalke, Dietmar'
'Roesky, Herbert W.'

_publ_section_title
;
 1,2,4-Tri(<sup><i>t</i></sup>Bu)cyclopentadienyl gallium (Cp'''Ga) as a
 versatile reagent for the synthesis of Lewis adducts and ionic compounds.
;
_journal_issue 71
_journal_name_full 'Chemical communications (Cambridge, England)'
_journal_page_first 13441
_journal_page_last 13444
_journal_paper_doi 10.1039/d5cc03933a
_journal_volume 61
_journal_year 2025
_chemical_formula_moiety 'C17 H29 B Ga I3'
_chemical_formula_sum 'C17 H29 B Ga I3'
_chemical_formula_weight 694.63
_space_group_crystal_system monoclinic
_space_group_IT_number 15
_space_group_name_Hall '-C 2yc'
_space_group_name_H-M_alt 'C 1 2/c 1'
_atom_sites_solution_hydrogens geom
_audit_creation_method SHELXL-2019/1
_audit_update_record
;
2024-07-23 deposited with the CCDC.	2025-07-24 downloaded from the CCDC.
;
_cell_angle_alpha 90
_cell_angle_beta 111.02(2)
_cell_angle_gamma 90
_cell_formula_units_Z 8
_cell_length_a 34.509(4)
_cell_length_b 8.886(2)
_cell_length_c 15.894(2)
_cell_measurement_reflns_used 7701
_cell_measurement_temperature 100(2)
_cell_measurement_theta_max 29.12
_cell_measurement_theta_min 2.3775
_cell_volume 4549.5(14)
_computing_cell_refinement 'SAINT V8.38A'
_computing_data_collection 'APEX2 v2012.2'
_computing_data_reduction 'SAINT V8.38A'
_computing_molecular_graphics 'XP Version 5.1'
_computing_publication_material 'XP Version 5.1'
_computing_structure_refinement 'SHELXL-2019/1 (Sheldrick, 2019)'
_computing_structure_solution 'SHELXT(G.M.Sheldrick,Acta Cryst.(2015)A71,3-8)'
_diffrn_ambient_temperature 100(2)
_diffrn_measured_fraction_theta_full 1.000
_diffrn_measured_fraction_theta_max 0.995
_diffrn_measurement_device_type 'Bruker Smart APEX II Quazar'
_diffrn_measurement_method 'omega scans'
_diffrn_radiation_type MoK\a
_diffrn_radiation_wavelength 0.71073
_diffrn_reflns_av_R_equivalents 0.0503
_diffrn_reflns_av_unetI/netI 0.0283
_diffrn_reflns_Laue_measured_fraction_full 1.000
_diffrn_reflns_Laue_measured_fraction_max 0.995
_diffrn_reflns_limit_h_max 44
_diffrn_reflns_limit_h_min -47
_diffrn_reflns_limit_k_max 12
_diffrn_reflns_limit_k_min -12
_diffrn_reflns_limit_l_max 21
_diffrn_reflns_limit_l_min -21
_diffrn_reflns_number 45766
_diffrn_reflns_point_group_measured_fraction_full 1.000
_diffrn_reflns_point_group_measured_fraction_max 0.995
_diffrn_reflns_theta_full 25.242
_diffrn_reflns_theta_max 29.211
_diffrn_reflns_theta_min 1.264
_diffrn_source 'INCOATEC Microsource'
_exptl_absorpt_coefficient_mu 5.277
_exptl_absorpt_correction_T_max 0.431830
_exptl_absorpt_correction_T_min 0.206224
_exptl_absorpt_correction_type multi-scan
_exptl_absorpt_process_details
;
 TWINABS 2012/1: Sevvana, M., Ruf, M., Uson, I., Sheldrick G.M. 
 & Herbst-Irmer, R., Acta Cryst. D75 (2019) 1040-1050
;
_exptl_crystal_colour red
_exptl_crystal_density_diffrn 2.028
_exptl_crystal_description block
_exptl_crystal_F_000 2608
_exptl_crystal_size_max 0.295
_exptl_crystal_size_mid 0.286
_exptl_crystal_size_min 0.194
_refine_diff_density_max 2.995
_refine_diff_density_min -0.939
_refine_diff_density_rms 0.194
_refine_ls_extinction_method none
_refine_ls_goodness_of_fit_ref 1.053
_refine_ls_hydrogen_treatment constr
_refine_ls_matrix_type full
_refine_ls_number_parameters 209
_refine_ls_number_reflns 6137
_refine_ls_number_restraints 0
_refine_ls_restrained_S_all 1.053
_refine_ls_R_factor_all 0.0408
_refine_ls_R_factor_gt 0.0366
_refine_ls_shift/su_max 0.002
_refine_ls_shift/su_mean 0.000
_refine_ls_structure_factor_coef Fsqd
_refine_ls_weighting_details 'w=1/[\s^2^(Fo^2^)+(0.0634P)^2^+21.2828P] where P=(Fo^2^+2Fc^2^)/3'
_refine_ls_weighting_scheme calc
_refine_ls_wR_factor_gt 0.1025
_refine_ls_wR_factor_ref 0.1057
_reflns_Friedel_coverage 0.000
_reflns_number_gt 5600
_reflns_number_total 6137
_reflns_threshold_expression 'I > 2\s(I)'
_cod_data_source_file d5cc03933a2.cif
_cod_data_source_block neu5
_cod_depositor_comments 'Adding full bibliography for 7134886--7134888.cif.'
_cod_original_sg_symbol_H-M 'C 2/c'
_cod_database_code 7134887
_shelx_shelxl_version_number 2019/1
_shelx_space_group_comment
;
The symmetry employed for this shelxl refinement is uniquely defined
by the following loop, which should always be used as a source of
symmetry information in preference to the above space-group names.
They are only intended as comments.
;
_shelx_estimated_absorpt_t_min 0.305
_shelx_estimated_absorpt_t_max 0.428

loop_
_space_group_symop_operation_xyz
'x, y, z'
'-x, y, -z+1/2'
'x+1/2, y+1/2, z'
'-x+1/2, y+1/2, -z+1/2'
'-x, -y, -z'
'x, -y, z-1/2'
'-x+1/2, -y+1/2, -z'
'x+1/2, -y+1/2, z-1/2'

loop_
_atom_site_label
_atom_site_type_symbol
_atom_site_fract_x
_atom_site_fract_y
_atom_site_fract_z
_atom_site_U_iso_or_equiv
_atom_site_adp_type
_atom_site_occupancy
_atom_site_site_symmetry_order
_atom_site_calc_flag
_atom_site_refinement_flags_posn
_atom_site_refinement_flags_adp
_atom_site_refinement_flags_occupancy
_atom_site_disorder_assembly
_atom_site_disorder_group
B1 B 0.63430(14) 0.6402(5) 0.5313(3) 0.0207(8) Uani 1 1 d . . . . .
Ga1 Ga 0.62685(2) 0.78315(5) 0.62768(3) 0.02235(11) Uani 1 1 d . . . . .
I1 I 0.55262(2) 0.85779(4) 0.60882(2) 0.03277(9) Uani 1 1 d . . . . .
I2 I 0.66109(2) 0.67490(4) 0.78715(2) 0.03468(9) Uani 1 1 d . . . . .
I3 I 0.66524(2) 1.02670(3) 0.61559(2) 0.02882(8) Uani 1 1 d . . . . .
C1 C 0.60603(12) 0.5113(5) 0.4483(3) 0.0216(7) Uani 1 1 d . . . . .
C2 C 0.64290(12) 0.4519(5) 0.5163(3) 0.0210(7) Uani 1 1 d . . . . .
H2 H 0.643639 0.364670 0.551457 0.025 Uiso 1 1 calc R U . . .
C3 C 0.67795(12) 0.5418(5) 0.5235(3) 0.0211(7) Uani 1 1 d . . . . .
C4 C 0.66285(13) 0.6595(5) 0.4612(3) 0.0240(8) Uani 1 1 d . . . . .
H4 H 0.679502 0.738990 0.452786 0.029 Uiso 1 1 calc R U . . .
C5 C 0.61909(13) 0.6445(5) 0.4117(3) 0.0219(7) Uani 1 1 d . . . . .
C6 C 0.59631(14) 0.7640(6) 0.3408(3) 0.0291(9) Uani 1 1 d . . . . .
C7 C 0.56712(16) 0.8636(6) 0.3688(4) 0.0358(10) Uani 1 1 d . . . . .
H7A H 0.554159 0.937774 0.321340 0.054 Uiso 1 1 calc R U . . .
H7B H 0.582866 0.915915 0.424960 0.054 Uiso 1 1 calc R U . . .
H7C H 0.545555 0.801377 0.378034 0.054 Uiso 1 1 calc R U . . .
C8 C 0.57337(18) 0.6793(7) 0.2514(3) 0.0416(12) Uani 1 1 d . . . . .
H8A H 0.559189 0.752129 0.204031 0.062 Uiso 1 1 calc R U . . .
H8B H 0.552932 0.610303 0.259902 0.062 Uiso 1 1 calc R U . . .
H8C H 0.593497 0.621980 0.233734 0.062 Uiso 1 1 calc R U . . .
C9 C 0.62829(16) 0.8723(8) 0.3245(4) 0.0514(17) Uani 1 1 d . . . . .
H9A H 0.613714 0.943999 0.276757 0.077 Uiso 1 1 calc R U . . .
H9B H 0.648049 0.813924 0.306157 0.077 Uiso 1 1 calc R U . . .
H9C H 0.643279 0.927136 0.380149 0.077 Uiso 1 1 calc R U . . .
C10 C 0.56462(13) 0.4319(5) 0.4311(3) 0.0238(8) Uani 1 1 d . . . . .
C11 C 0.56526(15) 0.3513(6) 0.5170(3) 0.0351(10) Uani 1 1 d . . . . .
H11A H 0.537232 0.316101 0.508911 0.053 Uiso 1 1 calc R U . . .
H11B H 0.574788 0.421205 0.568020 0.053 Uiso 1 1 calc R U . . .
H11C H 0.584169 0.265006 0.528952 0.053 Uiso 1 1 calc R U . . .
C12 C 0.56000(17) 0.3132(6) 0.3571(4) 0.0390(12) Uani 1 1 d . . . . .
H12A H 0.535400 0.251300 0.348767 0.059 Uiso 1 1 calc R U . . .
H12B H 0.584718 0.248966 0.375102 0.059 Uiso 1 1 calc R U . . .
H12C H 0.556942 0.364123 0.300328 0.059 Uiso 1 1 calc R U . . .
C13 C 0.52631(14) 0.5319(6) 0.4027(4) 0.0332(10) Uani 1 1 d . . . . .
H13A H 0.501558 0.469763 0.392396 0.050 Uiso 1 1 calc R U . . .
H13B H 0.523879 0.585124 0.347074 0.050 Uiso 1 1 calc R U . . .
H13C H 0.528796 0.605183 0.450468 0.050 Uiso 1 1 calc R U . . .
C14 C 0.72248(12) 0.5216(5) 0.5886(3) 0.0238(8) Uani 1 1 d . . . . .
C15 C 0.74087(14) 0.6701(5) 0.6310(3) 0.0315(10) Uani 1 1 d . . . . .
H15A H 0.769741 0.654688 0.670916 0.047 Uiso 1 1 calc R U . . .
H15B H 0.724813 0.709702 0.665943 0.047 Uiso 1 1 calc R U . . .
H15C H 0.739969 0.741961 0.583569 0.047 Uiso 1 1 calc R U . . .
C16 C 0.74661(16) 0.4642(7) 0.5300(4) 0.0403(12) Uani 1 1 d . . . . .
H16A H 0.775502 0.444366 0.568390 0.061 Uiso 1 1 calc R U . . .
H16B H 0.745855 0.540525 0.484989 0.061 Uiso 1 1 calc R U . . .
H16C H 0.733821 0.371109 0.499532 0.061 Uiso 1 1 calc R U . . .
C17 C 0.72503(15) 0.4078(6) 0.6605(4) 0.0397(12) Uani 1 1 d . . . . .
H17A H 0.753888 0.398545 0.701813 0.059 Uiso 1 1 calc R U . . .
H17B H 0.715206 0.310016 0.632416 0.059 Uiso 1 1 calc R U . . .
H17C H 0.707651 0.440616 0.694151 0.059 Uiso 1 1 calc R U . . .

loop_
_atom_site_aniso_label
_atom_site_aniso_U_11
_atom_site_aniso_U_22
_atom_site_aniso_U_33
_atom_site_aniso_U_23
_atom_site_aniso_U_13
_atom_site_aniso_U_12
B1 0.0193(18) 0.023(2) 0.0175(18) 0.0014(15) 0.0036(15) -0.0023(16)
Ga1 0.0232(2) 0.0240(2) 0.0174(2) -0.00310(16) 0.00437(16) -0.00406(17)
I1 0.02282(14) 0.04360(18) 0.03026(15) -0.01100(12) 0.00754(11) -0.00444(11)
I2 0.03380(16) 0.0476(2) 0.01926(14) 0.00541(12) 0.00540(12) -0.00684(13)
I3 0.02814(15) 0.02180(14) 0.03235(15) -0.00073(11) 0.00580(12) -0.00428(10)
C1 0.0193(17) 0.0270(19) 0.0151(15) -0.0036(14) 0.0018(13) -0.0025(15)
C2 0.0199(17) 0.0185(17) 0.0202(17) -0.0003(14) 0.0020(14) -0.0023(14)
C3 0.0193(17) 0.0217(18) 0.0188(17) -0.0013(14) 0.0025(14) -0.0016(14)
C4 0.0226(19) 0.029(2) 0.0189(17) 0.0005(15) 0.0055(15) -0.0032(15)
C5 0.0216(18) 0.027(2) 0.0144(16) -0.0012(14) 0.0035(14) -0.0010(15)
C6 0.0244(19) 0.040(2) 0.0182(18) 0.0082(17) 0.0015(15) -0.0005(18)
C7 0.033(2) 0.035(2) 0.032(2) 0.0071(19) 0.0034(19) 0.0043(19)
C8 0.044(3) 0.056(3) 0.017(2) 0.006(2) 0.0011(19) 0.009(2)
C9 0.027(2) 0.075(4) 0.043(3) 0.039(3) 0.002(2) -0.004(3)
C10 0.0233(18) 0.027(2) 0.0181(17) -0.0039(15) 0.0038(15) -0.0034(16)
C11 0.028(2) 0.044(3) 0.030(2) 0.006(2) 0.0065(18) -0.006(2)
C12 0.040(3) 0.043(3) 0.038(3) -0.018(2) 0.019(2) -0.011(2)
C13 0.025(2) 0.035(2) 0.036(2) 0.000(2) 0.0070(18) -0.0022(18)
C14 0.0169(17) 0.0231(19) 0.0251(19) 0.0033(16) 0.0000(15) 0.0010(14)
C15 0.025(2) 0.029(2) 0.033(2) 0.0003(18) 0.0009(18) -0.0017(17)
C16 0.030(2) 0.045(3) 0.043(3) -0.005(2) 0.009(2) 0.005(2)
C17 0.027(2) 0.038(3) 0.039(3) 0.018(2) -0.0055(19) -0.004(2)

loop_
_atom_type_symbol
_atom_type_description
_atom_type_scat_dispersion_real
_atom_type_scat_dispersion_imag
_atom_type_scat_source
C C 0.0033 0.0016 'International Tables Vol C Tables 4.2.6.8 and 6.1.1.4'
H H 0.0000 0.0000 'International Tables Vol C Tables 4.2.6.8 and 6.1.1.4'
B B 0.0013 0.0007 'International Tables Vol C Tables 4.2.6.8 and 6.1.1.4'
Ga Ga 0.2307 1.6083 'International Tables Vol C Tables 4.2.6.8 and 6.1.1.4'
I I -0.4742 1.8119 'International Tables Vol C Tables 4.2.6.8 and 6.1.1.4'

loop_
_geom_angle_atom_site_label_1
_geom_angle_atom_site_label_2
_geom_angle_atom_site_label_3
_geom_angle
_geom_angle_site_symmetry_1
_geom_angle_site_symmetry_3
_geom_angle_publ_flag
C1 B1 C5 48.7(2) . . ?
C1 B1 C3 83.3(3) . . ?
C5 B1 C3 82.5(3) . . ?
C1 B1 Ga1 140.5(3) . . ?
C5 B1 Ga1 135.0(3) . . ?
C3 B1 Ga1 133.1(3) . . ?
B1 Ga1 I1 117.15(12) . . ?
B1 Ga1 I2 111.35(13) . . ?
I1 Ga1 I2 107.45(3) . . ?
B1 Ga1 I3 104.80(13) . . ?
I1 Ga1 I3 107.05(2) . . ?
I2 Ga1 I3 108.71(2) . . ?
C2 C1 C5 106.3(3) . . ?
C2 C1 C10 118.8(4) . . ?
C5 C1 C10 134.9(4) . . ?
C2 C1 B1 64.7(3) . . ?
C5 C1 B1 66.6(3) . . ?
C10 C1 B1 131.9(3) . . ?
C3 C2 C1 110.6(4) . . ?
C4 C3 C2 105.8(3) . . ?
C4 C3 C14 126.5(4) . . ?
C2 C3 C14 127.6(4) . . ?
C4 C3 B1 64.9(3) . . ?
C2 C3 B1 64.2(3) . . ?
C14 C3 B1 132.9(3) . . ?
C3 C4 C5 111.6(4) . . ?
C4 C5 C1 105.7(3) . . ?
C4 C5 C6 119.7(4) . . ?
C1 C5 C6 134.4(4) . . ?
C4 C5 B1 64.5(3) . . ?
C1 C5 B1 64.7(3) . . ?
C6 C5 B1 132.3(4) . . ?
C7 C6 C5 113.8(4) . . ?
C7 C6 C8 112.1(4) . . ?
C5 C6 C8 107.1(4) . . ?
C7 C6 C9 105.8(5) . . ?
C5 C6 C9 110.0(4) . . ?
C8 C6 C9 107.9(4) . . ?
C13 C10 C1 116.2(4) . . ?
C13 C10 C11 105.7(4) . . ?
C1 C10 C11 110.0(3) . . ?
C13 C10 C12 109.4(4) . . ?
C1 C10 C12 106.6(4) . . ?
C11 C10 C12 108.9(4) . . ?
C17 C14 C15 110.3(4) . . ?
C17 C14 C3 111.4(4) . . ?
C15 C14 C3 111.1(3) . . ?
C17 C14 C16 109.8(4) . . ?
C15 C14 C16 109.0(4) . . ?
C3 C14 C16 105.1(4) . . ?

loop_
_geom_bond_atom_site_label_1
_geom_bond_atom_site_label_2
_geom_bond_distance
_geom_bond_site_symmetry_2
_geom_bond_publ_flag
B1 C1 1.755(6) . ?
B1 C5 1.781(6) . ?
B1 C3 1.784(6) . ?
B1 Ga1 2.076(5) . ?
Ga1 I1 2.5574(6) . ?
Ga1 I2 2.5685(7) . ?
Ga1 I3 2.5804(7) . ?
C1 C2 1.442(5) . ?
C1 C5 1.460(6) . ?
C1 C10 1.528(6) . ?
C2 C3 1.420(5) . ?
C3 C4 1.406(6) . ?
C3 C14 1.524(5) . ?
C4 C5 1.437(6) . ?
C5 C6 1.543(6) . ?
C6 C7 1.522(7) . ?
C6 C8 1.551(7) . ?
C6 C9 1.554(7) . ?
C10 C13 1.521(6) . ?
C10 C11 1.535(6) . ?
C10 C12 1.545(6) . ?
C14 C17 1.505(6) . ?
C14 C15 1.513(6) . ?
C14 C16 1.542(7) . ?

loop_
_geom_torsion_atom_site_label_1
_geom_torsion_atom_site_label_2
_geom_torsion_atom_site_label_3
_geom_torsion_atom_site_label_4
_geom_torsion
_geom_torsion_site_symmetry_1
_geom_torsion_site_symmetry_2
_geom_torsion_site_symmetry_3
_geom_torsion_site_symmetry_4
_geom_torsion_publ_flag
C5 B1 C1 C2 122.9(4) . . . . ?
C3 B1 C1 C2 37.0(3) . . . . ?
Ga1 B1 C1 C2 -122.6(5) . . . . ?
C3 B1 C1 C5 -85.9(3) . . . . ?
Ga1 B1 C1 C5 114.5(5) . . . . ?
C5 B1 C1 C10 -130.1(5) . . . . ?
C3 B1 C1 C10 144.0(4) . . . . ?
Ga1 B1 C1 C10 -15.6(7) . . . . ?
C5 C1 C2 C3 0.0(5) . . . . ?
C10 C1 C2 C3 -179.0(4) . . . . ?
B1 C1 C2 C3 -53.4(3) . . . . ?
C1 C2 C3 C4 1.2(5) . . . . ?
C1 C2 C3 C14 178.0(4) . . . . ?
C1 C2 C3 B1 52.4(3) . . . . ?
C1 B1 C3 C4 86.2(3) . . . . ?
C5 B1 C3 C4 37.1(3) . . . . ?
Ga1 B1 C3 C4 -111.4(4) . . . . ?
C1 B1 C3 C2 -37.9(3) . . . . ?
C5 B1 C3 C2 -87.0(3) . . . . ?
Ga1 B1 C3 C2 124.5(4) . . . . ?
C1 B1 C3 C14 -156.3(4) . . . . ?
C5 B1 C3 C14 154.5(4) . . . . ?
Ga1 B1 C3 C14 6.0(7) . . . . ?
C2 C3 C4 C5 -2.1(5) . . . . ?
C14 C3 C4 C5 -178.9(4) . . . . ?
B1 C3 C4 C5 -52.9(3) . . . . ?
C3 C4 C5 C1 2.1(5) . . . . ?
C3 C4 C5 C6 179.1(4) . . . . ?
C3 C4 C5 B1 53.3(3) . . . . ?
C2 C1 C5 C4 -1.2(4) . . . . ?
C10 C1 C5 C4 177.6(4) . . . . ?
B1 C1 C5 C4 51.0(3) . . . . ?
C2 C1 C5 C6 -177.6(4) . . . . ?
C10 C1 C5 C6 1.3(8) . . . . ?
B1 C1 C5 C6 -125.3(5) . . . . ?
C2 C1 C5 B1 -52.3(3) . . . . ?
C10 C1 C5 B1 126.6(5) . . . . ?
C1 B1 C5 C4 -124.0(4) . . . . ?
C3 B1 C5 C4 -36.3(3) . . . . ?
Ga1 B1 C5 C4 111.0(4) . . . . ?
C3 B1 C5 C1 87.7(3) . . . . ?
Ga1 B1 C5 C1 -125.0(4) . . . . ?
C1 B1 C5 C6 128.1(5) . . . . ?
C3 B1 C5 C6 -144.3(4) . . . . ?
Ga1 B1 C5 C6 3.1(7) . . . . ?
C4 C5 C6 C7 -109.3(5) . . . . ?
C1 C5 C6 C7 66.7(6) . . . . ?
B1 C5 C6 C7 -28.0(6) . . . . ?
C4 C5 C6 C8 126.3(4) . . . . ?
C1 C5 C6 C8 -57.8(6) . . . . ?
B1 C5 C6 C8 -152.5(4) . . . . ?
C4 C5 C6 C9 9.3(6) . . . . ?
C1 C5 C6 C9 -174.8(5) . . . . ?
B1 C5 C6 C9 90.5(6) . . . . ?
C2 C1 C10 C13 147.5(4) . . . . ?
C5 C1 C10 C13 -31.3(7) . . . . ?
B1 C1 C10 C13 66.8(6) . . . . ?
C2 C1 C10 C11 27.5(5) . . . . ?
C5 C1 C10 C11 -151.2(5) . . . . ?
B1 C1 C10 C11 -53.2(6) . . . . ?
C2 C1 C10 C12 -90.4(5) . . . . ?
C5 C1 C10 C12 90.9(6) . . . . ?
B1 C1 C10 C12 -171.1(4) . . . . ?
C4 C3 C14 C17 165.3(5) . . . . ?
C2 C3 C14 C17 -10.8(6) . . . . ?
B1 C3 C14 C17 77.2(6) . . . . ?
C4 C3 C14 C15 41.9(6) . . . . ?
C2 C3 C14 C15 -134.3(5) . . . . ?
B1 C3 C14 C15 -46.2(6) . . . . ?
C4 C3 C14 C16 -75.9(5) . . . . ?
C2 C3 C14 C16 108.0(5) . . . . ?
B1 C3 C14 C16 -163.9(4) . . . . ?
